data_2000769
loop_
_publ_author_name
'Mizuguchi, J.'
'Rihs, G.'

_publ_section_title
;Structures of complexes of
 2,3,3a,5,6,6a-hexahydro-3,6-diphenyl-1<i>H</i>,4<i>H</i>-pyrrolo[3,4-<i>c</i>]pyrrole-1,4-dithione
 with <i>N</i>-methyl-2-pyrrolidone and dimethyl sulfoxide
;
_journal_issue 7
_journal_name_full 'Acta Crystallographica Section C'
_journal_page_first 1279
_journal_page_last 1283
_journal_paper_doi 10.1107/S0108270191014701
_journal_volume 48
_journal_year 1992
_chemical_formula_moiety 'C18 H12 N2 S2,2(C2 H6 O1 S1)'
_chemical_formula_sum 'C22 H24 N2 O2 S4'
_chemical_formula_weight 476.6838
_symmetry_cell_setting monoclinic
_symmetry_space_group_name_Hall '-P 2ybc'
_symmetry_space_group_name_H-M 'P 1 21/c 1'
_cell_angle_alpha 90
_cell_angle_beta 100.320(10)
_cell_angle_gamma 90
_cell_formula_units_Z 2
_cell_length_a 12.6740(10)
_cell_length_b 10.3180(10)
_cell_length_c 8.7610(10)
_cell_volume 1127.14(19)
_diffrn_radiation_type Mo
_diffrn_radiation_wavelength 0.70926
_exptl_absorpt_coefficient_mu 4.25
_exptl_crystal_density_diffrn 1.404
_exptl_crystal_density_meas 1.398
_exptl_crystal_F_000 500
_cod_data_source_file bx0570.cif
_cod_data_source_block bx0570_structure_2_of_2
_cod_original_cell_volume 1127.1(4)
_cod_database_code 2000769

loop_
_atom_site_label
_atom_site_fract_x
_atom_site_fract_y
_atom_site_fract_z
_atom_site_U_iso_or_equiv
S1 .99480(10) .2756(2) .2799(2) .0320(10)
S2 .74380(10) .3496(2) .4354(2) .0370(10)
O1 .7052(3) .3884(5) .2693(4) .0370(10)
N1 .8680(3) .4404(4) .0948(5) .0230(10)
C1 .9703(4) .3876(5) .1437(5) .0210(10)
C2 .8629(3) .5303(5) -.0179(5) .0200(10)
C3 1.0335(3) .4563(5) .0493(5) .0200(10)
C4 .7614(3) .5936(5) -.0853(5) .0240(10)
C5 .6633(4) .5325(6) -.0723(6) .0290(10)
C6 .5672(4) .5951(7) -.1366(6) .0360(10)
C7 .5675(4) .7107(7) -.2092(7) .0360(10)
C8 .6641(4) .7722(6) -.2222(7) .0390(10)
C9 .7598(4) .7096(6) -.1616(7) .0330(10)
C10 .6411(6) .4040(10) .5378(8) .0700(10)
C11 .8411(5) .4653(8) .5190(8) .0460(10)
H1 .818(7) .410(10) .130(10) ?
H2 .664(4) .463(5) -.018(5) ?
H3 .503(8) .560(10) -.090(10) ?
H4 .506(6) .766(7) -.247(8) ?
H5 .664(3) .849(4) -.284(4) ?
H6 .821(6) .759(8) -.186(9) ?
H7 .680(6) .372(8) .664(9) ?
H8 .597(5) .342(7) .515(8) ?
H9 .630(7) .498(9) .550(10) ?
H10 .814(4) .544(6) .507(6) ?
H11 .887(4) .483(5) .476(6) ?
H12 .867(6) .426(8) .636(9) ?

loop_
_geom_bond_atom_site_label_1
_geom_bond_atom_site_label_2
_geom_bond_distance
S1 C1 1.649(5)
S2 O1 1.504(4)
S2 C10 1.796(8)
S2 C11 1.778(7)
N1 C1 1.401(6)
N1 C2 1.348(6)
C1 C3 1.438(7)
C2 C3 1.396(6)
C2 C4 1.468(6)
C3 C3 1.421(6)
C4 C5 1.417(7)
C4 C9 1.369(8)
C5 C6 1.404(7)
C6 C7 1.352(9)
C7 C8 1.402(8)
C8 C9 1.392(7)
